data_4071867
loop_
_publ_author_name
'Bugarin, Alejandro'
'Connell, Brian T.'

_publ_section_title
;
 Chiral Nickel(II) and Palladium(II) NCN-Pincer Complexes Based on
 Substituted Benzene: Synthesis, Structure, and Lewis Acidity
;
_journal_issue 17
_journal_name_full Organometallics
_journal_page_first 4357
_journal_paper_doi 10.1021/om8004367
_journal_volume 27
_journal_year 2008
_chemical_absolute_configuration rm
_chemical_formula_sum 'C33 H46.5 I1.5 N3 Ni1.5 O3'
_chemical_formula_weight 811.65
_chemical_name_systematic
;                                                                              
 ?                                                                             
;
_space_group_IT_number 4
_symmetry_cell_setting monoclinic
_symmetry_space_group_name_Hall 'P 2yb'
_symmetry_space_group_name_H-M 'P 1 21 1'
_atom_sites_solution_hydrogens geom
_atom_sites_solution_primary direct
_atom_sites_solution_secondary difmap
_audit_creation_method SHELXL-97
_cell_angle_alpha 90.00
_cell_angle_beta 95.539(9)
_cell_angle_gamma 90.00
_cell_formula_units_Z 4
_cell_length_a 5.901(3)
_cell_length_b 32.739(19)
_cell_length_c 18.306(10)
_cell_measurement_reflns_used 9889
_cell_measurement_temperature 60(2)
_cell_measurement_theta_max 27.22
_cell_measurement_theta_min 2.24
_cell_volume 3520(3)
_computing_cell_refinement 'Bruker SMART'
_computing_data_collection 'Bruker SMART'
_computing_data_reduction 'Bruker SAINT'
_computing_molecular_graphics 'Bruker SHELXTL'
_computing_publication_material 'Bruker SHELXTL'
_computing_structure_refinement 'SHELXL-97 (Sheldrick, 1997)'
_computing_structure_solution 'SHELXS-97 (Sheldrick, 1990)'
_diffrn_ambient_temperature 60(2)
_diffrn_measured_fraction_theta_full 0.997
_diffrn_measured_fraction_theta_max 0.997
_diffrn_measurement_device_type 'CCD area detector'
_diffrn_measurement_method 'phi and omega scans'
_diffrn_radiation_monochromator graphite
_diffrn_radiation_source 'fine-focus sealed tube'
_diffrn_radiation_type MoK\a
_diffrn_radiation_wavelength 0.71073
_diffrn_reflns_av_R_equivalents 0.0575
_diffrn_reflns_av_sigmaI/netI 0.0705
_diffrn_reflns_limit_h_max 7
_diffrn_reflns_limit_h_min -7
_diffrn_reflns_limit_k_max 38
_diffrn_reflns_limit_k_min -38
_diffrn_reflns_limit_l_max 21
_diffrn_reflns_limit_l_min -21
_diffrn_reflns_number 33048
_diffrn_reflns_theta_full 25.00
_diffrn_reflns_theta_max 25.00
_diffrn_reflns_theta_min 1.67
_exptl_absorpt_coefficient_mu 2.161
_exptl_absorpt_correction_T_max 0.8129
_exptl_absorpt_correction_T_min 0.4113
_exptl_absorpt_correction_type multi-scan
_exptl_absorpt_process_details sadabs
_exptl_crystal_colour 'yellow    '
_exptl_crystal_density_diffrn 1.532
_exptl_crystal_density_method 'not measured'
_exptl_crystal_description 'needle    '
_exptl_crystal_F_000 1644
_exptl_crystal_size_max 0.50
_exptl_crystal_size_mid 0.10
_exptl_crystal_size_min 0.10
_refine_diff_density_max 0.576
_refine_diff_density_min -0.480
_refine_diff_density_rms 0.082
_refine_ls_abs_structure_details 'Flack H D (1983), Acta Cryst. A39, 876-881'
_refine_ls_abs_structure_Flack -0.005(14)
_refine_ls_extinction_method none
_refine_ls_goodness_of_fit_ref 1.029
_refine_ls_hydrogen_treatment constr
_refine_ls_matrix_type full
_refine_ls_number_parameters 813
_refine_ls_number_reflns 12179
_refine_ls_number_restraints 133
_refine_ls_restrained_S_all 1.035
_refine_ls_R_factor_all 0.0626
_refine_ls_R_factor_gt 0.0413
_refine_ls_shift/su_max 0.104
_refine_ls_shift/su_mean 0.003
_refine_ls_structure_factor_coef Fsqd
_refine_ls_weighting_details 'calc w=1/[\s^2^(Fo^2^)+(0.0310P)^2^+0.0000P] where P=(Fo^2^+2Fc^2^)/3'
_refine_ls_weighting_scheme calc
_refine_ls_wR_factor_gt 0.0761
_refine_ls_wR_factor_ref 0.0842
_reflns_number_gt 9396
_reflns_number_total 12179
_reflns_threshold_expression >2sigma(I)
_cod_data_source_file om8004367_si_002.cif
_cod_data_source_block E
_cod_depositor_comments
;
The following automatic conversions were performed:

'_symmetry_cell_setting' value 'Monoclinic' changed to 'monoclinic'
according to /home/saulius/struct/CIF-dictionaries/cif_core.dic
dictionary named 'cif_core.dic' version 2.4.1 from 2010-06-29.

Automatic conversion script
Id: cif_fix_values 1715 2011-07-08 13:25:40Z adriana 
;
_cod_original_sg_symbol_H-M P2(1)
_cod_original_formula_sum 'C33 H46.50 I1.50 N3 Ni1.50 O3'
_cod_database_code 4071867

loop_
_symmetry_equiv_pos_as_xyz
'x, y, z'
'-x, y+1/2, -z'

loop_
_atom_site_label
_atom_site_type_symbol
_atom_site_fract_x
_atom_site_fract_y
_atom_site_fract_z
_atom_site_U_iso_or_equiv
_atom_site_adp_type
_atom_site_occupancy
_atom_site_symmetry_multiplicity
_atom_site_calc_flag
_atom_site_refinement_flags
_atom_site_disorder_assembly
_atom_site_disorder_group
IA I -0.45211(10) -0.215902(14) -0.00931(2) 0.06336(16) Uani 1 1 d . . .
NiA Ni -0.53738(14) -0.23549(2) -0.14284(4) 0.0355(2) Uani 1 1 d . . .
O1A O -0.1400(7) -0.31970(13) -0.2255(2) 0.0436(11) Uani 1 1 d . . .
O2A O -1.0916(7) -0.18474(13) -0.2497(2) 0.0463(12) Uani 1 1 d . . .
N1A N -0.2980(9) -0.27567(15) -0.1509(3) 0.0366(13) Uani 1 1 d . . .
N2A N -0.7972(9) -0.20048(14) -0.1664(3) 0.0354(13) Uani 1 1 d . . .
C1A C -0.3050(11) -0.29228(19) -0.2151(4) 0.0371(16) Uani 1 1 d . . .
C2A C -0.1040(10) -0.2932(2) -0.1028(4) 0.0401(17) Uani 1 1 d . . .
H2A H 0.0001 -0.2707 -0.0837 0.048 Uiso 1 1 calc R . .
C3A C 0.0151(11) -0.3194(2) -0.1579(4) 0.0477(18) Uani 1 1 d . . .
H3A H 0.1634 -0.3072 -0.1670 0.057 Uiso 1 1 calc R . .
H3B H 0.0412 -0.3475 -0.1390 0.057 Uiso 1 1 calc R . .
C4A C -0.1865(12) -0.3173(2) -0.0378(4) 0.0470(18) Uani 1 1 d . . .
H4A H -0.2838 -0.2987 -0.0108 0.056 Uiso 1 1 calc R . .
C5A C -0.3266(13) -0.3544(2) -0.0612(4) 0.061(2) Uani 1 1 d . . .
H5A H -0.3743 -0.3682 -0.0177 0.092 Uiso 1 1 calc R . .
H5B H -0.2350 -0.3732 -0.0880 0.092 Uiso 1 1 calc R . .
H5C H -0.4614 -0.3460 -0.0931 0.092 Uiso 1 1 calc R . .
C6A C 0.0221(14) -0.3294(3) 0.0153(4) 0.069(2) Uani 1 1 d . . .
H6A H -0.0287 -0.3446 0.0569 0.104 Uiso 1 1 calc R . .
H6B H 0.1032 -0.3047 0.0332 0.104 Uiso 1 1 calc R . .
H6C H 0.1243 -0.3466 -0.0106 0.104 Uiso 1 1 calc R . .
C7A C -0.4850(11) -0.28099(18) -0.2705(3) 0.0338(15) Uani 1 1 d . . .
C8A C -0.6113(10) -0.25112(17) -0.2388(3) 0.0341(15) Uani 1 1 d . . .
C9A C -0.8075(11) -0.23569(18) -0.2781(3) 0.0372(15) Uani 1 1 d . . .
C10A C -0.8795(11) -0.25008(18) -0.3478(4) 0.0428(17) Uani 1 1 d . . .
H10A H -1.0145 -0.2395 -0.3734 0.051 Uiso 1 1 calc R . .
C11A C -0.7518(11) -0.2806(2) -0.3810(4) 0.0390(16) Uani 1 1 d . . .
C12A C -0.5547(11) -0.2956(2) -0.3408(4) 0.0429(17) Uani 1 1 d . . .
H12A H -0.4670 -0.3161 -0.3618 0.051 Uiso 1 1 calc R . .
C13A C -0.8402(13) -0.2989(2) -0.4561(4) 0.053(2) Uani 1 1 d . . .
C14A C -0.9854(19) -0.2693(3) -0.5027(5) 0.108(4) Uani 1 1 d . . .
H14A H -1.1094 -0.2595 -0.4752 0.161 Uiso 1 1 calc R . .
H14B H -1.0494 -0.2829 -0.5476 0.161 Uiso 1 1 calc R . .
H14C H -0.8921 -0.2460 -0.5154 0.161 Uiso 1 1 calc R . .
C15A C -0.9910(14) -0.3361(3) -0.4381(5) 0.081(3) Uani 1 1 d . . .
H15A H -1.1171 -0.3266 -0.4114 0.121 Uiso 1 1 calc R . .
H15B H -0.8985 -0.3557 -0.4078 0.121 Uiso 1 1 calc R . .
H15C H -1.0519 -0.3493 -0.4839 0.121 Uiso 1 1 calc R . .
C16A C -0.6485(15) -0.3153(4) -0.4970(5) 0.096(3) Uani 1 1 d . . .
H16A H -0.7116 -0.3271 -0.5438 0.144 Uiso 1 1 calc R . .
H16B H -0.5654 -0.3363 -0.4674 0.144 Uiso 1 1 calc R . .
H16C H -0.5444 -0.2929 -0.5063 0.144 Uiso 1 1 calc R . .
C17A C -0.9028(11) -0.20608(18) -0.2310(3) 0.0375(16) Uani 1 1 d . . .
C18A C -0.9168(11) -0.16670(19) -0.1295(4) 0.0436(17) Uani 1 1 d . . .
H18A H -0.9598 -0.1765 -0.0810 0.052 Uiso 1 1 calc R . .
C19A C -1.1318(11) -0.1615(2) -0.1825(4) 0.0455(17) Uani 1 1 d . . .
H19A H -1.2661 -0.1725 -0.1605 0.055 Uiso 1 1 calc R . .
H19B H -1.1586 -0.1323 -0.1942 0.055 Uiso 1 1 calc R . .
C20A C -0.7714(11) -0.12881(18) -0.1184(4) 0.0428(17) Uani 1 1 d . . .
H20A H -0.6278 -0.1367 -0.0882 0.051 Uiso 1 1 calc R . .
C21A C -0.7060(13) -0.1114(2) -0.1900(4) 0.056(2) Uani 1 1 d . . .
H21A H -0.6262 -0.1323 -0.2161 0.084 Uiso 1 1 calc R . .
H21B H -0.6057 -0.0878 -0.1798 0.084 Uiso 1 1 calc R . .
H21C H -0.8435 -0.1028 -0.2204 0.084 Uiso 1 1 calc R . .
C22A C -0.8948(14) -0.0975(2) -0.0744(5) 0.069(2) Uani 1 1 d . . .
H22A H -0.9342 -0.1100 -0.0287 0.104 Uiso 1 1 calc R . .
H22B H -1.0341 -0.0885 -0.1034 0.104 Uiso 1 1 calc R . .
H22C H -0.7951 -0.0739 -0.0630 0.104 Uiso 1 1 calc R . .
IB I -0.86918(10) -0.517153(14) -0.74841(3) 0.06413(16) Uani 1 1 d . . .
NiB Ni -0.82620(14) -0.44004(2) -0.75628(4) 0.0386(2) Uani 1 1 d . . .
O1B O -1.1966(8) -0.36857(15) -0.6357(3) 0.0547(13) Uani 1 1 d . . .
O2B O -0.3425(9) -0.4023(2) -0.8782(3) 0.0688(16) Uani 1 1 d . . .
N1B N -1.0454(9) -0.42189(16) -0.6917(3) 0.0389(13) Uani 1 1 d . . .
N2B N -0.5944(9) -0.43979(19) -0.8230(3) 0.0459(14) Uani 1 1 d . . .
C1B C -1.0513(12) -0.3829(2) -0.6800(4) 0.0445(17) Uani 1 1 d . . .
C2B C -1.2091(11) -0.4411(2) -0.6447(3) 0.0422(17) Uani 1 1 d . . .
H2B H -1.3199 -0.4584 -0.6757 0.051 Uiso 1 1 calc R . .
C3B C -1.3317(13) -0.4039(2) -0.6173(4) 0.054(2) Uani 1 1 d . . .
H3C H -1.4884 -0.4020 -0.6418 0.065 Uiso 1 1 calc R . .
H3D H -1.3396 -0.4056 -0.5636 0.065 Uiso 1 1 calc R . .
C4B C -1.0850(12) -0.4674(2) -0.5833(3) 0.0463(18) Uani 1 1 d . . .
H4B H -0.9962 -0.4886 -0.6076 0.056 Uiso 1 1 calc R . .
C5B C -0.9145(13) -0.4425(3) -0.5329(4) 0.061(2) Uani 1 1 d . . .
H5D H -0.8382 -0.4604 -0.4954 0.091 Uiso 1 1 calc R . .
H5E H -0.9953 -0.4208 -0.5092 0.091 Uiso 1 1 calc R . .
H5F H -0.8010 -0.4303 -0.5620 0.091 Uiso 1 1 calc R . .
C6B C -1.2545(14) -0.4896(2) -0.5410(4) 0.068(2) Uani 1 1 d . . .
H6D H -1.1729 -0.5063 -0.5025 0.102 Uiso 1 1 calc R . .
H6E H -1.3501 -0.5072 -0.5745 0.102 Uiso 1 1 calc R . .
H6F H -1.3504 -0.4696 -0.5186 0.102 Uiso 1 1 calc R . .
C7B C -0.8853(12) -0.3585(2) -0.7168(4) 0.0438(18) Uani 1 1 d . . .
C8B C -0.7720(11) -0.3844(2) -0.7585(3) 0.0386(16) Uani 1 1 d . . .
C9B C -0.5972(12) -0.3694(2) -0.7967(4) 0.0530(19) Uani 1 1 d . . .
C10B C -0.5449(14) -0.3281(3) -0.7930(5) 0.068(3) Uani 1 1 d . A .
H10B H -0.4262 -0.3179 -0.8195 0.082 Uiso 1 1 calc R . .
C11B C -0.6612(16) -0.3013(3) -0.7518(5) 0.067(2) Uani 1 1 d . . .
C12B C -0.8330(13) -0.3167(2) -0.7125(4) 0.053(2) Uani 1 1 d . A .
H12B H -0.9140 -0.2991 -0.6830 0.064 Uiso 1 1 calc R . .
C13_1 C -0.5984(16) -0.2559(2) -0.7428(5) 0.097(3) Uani 0.649(9) 1 d PDU A -1
C14_1 C -0.375(2) -0.2508(4) -0.7042(10) 0.109(4) Uani 0.649(9) 1 d PDU A -1
H14D_1 H -0.2599 -0.2614 -0.7344 0.163 Uiso 0.649(9) 1 calc PR A -1
H14E_1 H -0.3668 -0.2658 -0.6577 0.163 Uiso 0.649(9) 1 calc PR A -1
H14F_1 H -0.3468 -0.2217 -0.6944 0.163 Uiso 0.649(9) 1 calc PR A -1
C15_1 C -0.650(3) -0.2351(4) -0.8184(7) 0.105(4) Uani 0.649(9) 1 d PDU A -1
H15D_1 H -0.5936 -0.2523 -0.8565 0.157 Uiso 0.649(9) 1 calc PR A -1
H15E_1 H -0.5740 -0.2084 -0.8178 0.157 Uiso 0.649(9) 1 calc PR A -1
H15F_1 H -0.8146 -0.2313 -0.8287 0.157 Uiso 0.649(9) 1 calc PR A -1
C16_1 C -0.770(2) -0.2304(4) -0.6987(8) 0.097(4) Uani 0.649(9) 1 d PDU A -1
H16D_1 H -0.7290 -0.2015 -0.6991 0.145 Uiso 0.649(9) 1 calc PR A -1
H16E_1 H -0.7619 -0.2402 -0.6479 0.145 Uiso 0.649(9) 1 calc PR A -1
H16F_1 H -0.9256 -0.2340 -0.7220 0.145 Uiso 0.649(9) 1 calc PR A -1
C13_2 C -0.5984(16) -0.2559(2) -0.7428(5) 0.097(3) Uani 0.351(9) 1 d PDU A -2
C14_2 C -0.570(5) -0.2401(7) -0.6690(8) 0.110(5) Uani 0.351(9) 1 d PDU A -2
H14G_2 H -0.4167 -0.2469 -0.6466 0.166 Uiso 0.351(9) 1 calc PR A -2
H14H_2 H -0.6835 -0.2524 -0.6402 0.166 Uiso 0.351(9) 1 calc PR A -2
H14I_2 H -0.5889 -0.2104 -0.6702 0.166 Uiso 0.351(9) 1 calc PR A -2
C15_2 C -0.393(3) -0.2515(6) -0.7893(13) 0.093(5) Uani 0.351(9) 1 d PDU A -2
H15G_2 H -0.3133 -0.2777 -0.7906 0.140 Uiso 0.351(9) 1 calc PR A -2
H15H_2 H -0.2881 -0.2307 -0.7672 0.140 Uiso 0.351(9) 1 calc PR A -2
H15I_2 H -0.4477 -0.2433 -0.8393 0.140 Uiso 0.351(9) 1 calc PR A -2
C16_2 C -0.781(3) -0.2303(7) -0.7913(14) 0.104(5) Uani 0.351(9) 1 d PDU A -2
H16G_2 H -0.7325 -0.2016 -0.7919 0.157 Uiso 0.351(9) 1 calc PR A -2
H16H_2 H -0.9279 -0.2322 -0.7709 0.157 Uiso 0.351(9) 1 calc PR A -2
H16I_2 H -0.7957 -0.2410 -0.8415 0.157 Uiso 0.351(9) 1 calc PR A -2
C17B C -0.5069(12) -0.4037(3) -0.8334(4) 0.057(2) Uani 1 1 d . . .
C18B C -0.5003(12) -0.4691(2) -0.8727(4) 0.0522(19) Uani 1 1 d . . .
H18B H -0.4448 -0.4941 -0.8449 0.063 Uiso 1 1 calc R . .
C19B C -0.2969(12) -0.4447(3) -0.8970(4) 0.070(3) Uani 1 1 d . . .
H19C H -0.1521 -0.4542 -0.8706 0.084 Uiso 1 1 calc R . .
H19D H -0.2874 -0.4476 -0.9504 0.084 Uiso 1 1 calc R . .
C20B C -0.6845(11) -0.4807(2) -0.9344(3) 0.0457(17) Uani 1 1 d . . .
H20B H -0.8225 -0.4894 -0.9108 0.055 Uiso 1 1 calc R . .
C21B C -0.7529(12) -0.4449(2) -0.9842(4) 0.058(2) Uani 1 1 d . . .
H21D H -0.8689 -0.4537 -1.0229 0.086 Uiso 1 1 calc R . .
H21E H -0.6192 -0.4348 -1.0065 0.086 Uiso 1 1 calc R . .
H21F H -0.8148 -0.4230 -0.9555 0.086 Uiso 1 1 calc R . .
C22B C -0.6075(15) -0.5173(3) -0.9783(4) 0.079(3) Uani 1 1 d . . .
H22D H -0.5638 -0.5399 -0.9447 0.118 Uiso 1 1 calc R . .
H22E H -0.4768 -0.5094 -1.0043 0.118 Uiso 1 1 calc R . .
H22F H -0.7329 -0.5261 -1.0139 0.118 Uiso 1 1 calc R . .
IC I -0.15859(8) -0.501774(14) -0.14405(2) 0.05106(14) Uani 1 1 d . . .
NiC Ni -0.24550(14) -0.53835(2) -0.26654(4) 0.0349(2) Uani 1 1 d . . .
O1C O -0.8171(7) -0.50233(13) -0.3860(2) 0.0433(10) Uani 1 1 d . . .
O2C O 0.1599(8) -0.63006(14) -0.3193(3) 0.0546(13) Uani 1 1 d . . .
N1C N -0.5134(8) -0.50714(14) -0.3005(3) 0.0347(12) Uani 1 1 d . . .
N2C N -0.0031(9) -0.57827(16) -0.2616(3) 0.0427(14) Uani 1 1 d . . .
C1C C -0.6232(11) -0.52033(19) -0.3615(3) 0.0388(16) Uani 1 1 d . . .
C2C C -0.6418(9) -0.47208(17) -0.2752(3) 0.0332(14) Uani 1 1 d . . .
H2C H -0.6819 -0.4776 -0.2242 0.040 Uiso 1 1 calc R . .
C3C C -0.8596(10) -0.47310(19) -0.3285(3) 0.0411(16) Uani 1 1 d . . .
H3E H -0.9912 -0.4819 -0.3027 0.049 Uiso 1 1 calc R . .
H3F H -0.8923 -0.4457 -0.3498 0.049 Uiso 1 1 calc R . .
C4C C -0.5086(11) -0.43180(18) -0.2759(4) 0.0424(17) Uani 1 1 d . . .
H4C H -0.3647 -0.4355 -0.2430 0.051 Uiso 1 1 calc R . .
C5C C -0.4420(13) -0.4206(2) -0.3510(4) 0.058(2) Uani 1 1 d . . .
H5G H -0.3574 -0.3948 -0.3480 0.086 Uiso 1 1 calc R . .
H5H H -0.5794 -0.4176 -0.3852 0.086 Uiso 1 1 calc R . .
H5I H -0.3459 -0.4422 -0.3686 0.086 Uiso 1 1 calc R . .
C6C C -0.6462(14) -0.3984(2) -0.2422(5) 0.069(2) Uani 1 1 d . . .
H6G H -0.6834 -0.4070 -0.1936 0.104 Uiso 1 1 calc R . .
H6H H -0.7872 -0.3935 -0.2739 0.104 Uiso 1 1 calc R . .
H6I H -0.5564 -0.3732 -0.2377 0.104 Uiso 1 1 calc R . .
C7C C -0.5189(11) -0.55428(17) -0.3988(3) 0.0344(15) Uani 1 1 d . . .
C8C C -0.3245(11) -0.56503(19) -0.3544(3) 0.0402(16) Uani 1 1 d . . .
C9C C -0.1924(11) -0.59759(19) -0.3752(4) 0.0397(16) Uani 1 1 d . . .
C10C C -0.2620(13) -0.6193(2) -0.4382(4) 0.0510(19) Uani 1 1 d . B .
H10C H -0.1735 -0.6419 -0.4511 0.061 Uiso 1 1 calc R . .
C11C C -0.4584(12) -0.6091(2) -0.4834(4) 0.0454(18) Uani 1 1 d . . .
C12C C -0.5871(12) -0.5764(2) -0.4622(3) 0.0435(17) Uani 1 1 d . B .
H12C H -0.7232 -0.5691 -0.4912 0.052 Uiso 1 1 calc R . .
C13_3 C -0.5337(13) -0.6335(2) -0.5527(4) 0.074(2) Uani 0.611(8) 1 d PDU B -1
C14_3 C -0.354(2) -0.6386(5) -0.6005(8) 0.098(4) Uani 0.611(8) 1 d PDU B -1
H14J_3 H -0.2271 -0.6536 -0.5744 0.147 Uiso 0.611(8) 1 calc PR B -1
H14K_3 H -0.3008 -0.6118 -0.6151 0.147 Uiso 0.611(8) 1 calc PR B -1
H14L_3 H -0.4123 -0.6540 -0.6443 0.147 Uiso 0.611(8) 1 calc PR B -1
C15_3 C -0.644(3) -0.6736(4) -0.5281(7) 0.086(4) Uani 0.611(8) 1 d PDU B -1
H15J_3 H -0.5388 -0.6874 -0.4914 0.130 Uiso 0.611(8) 1 calc PR B -1
H15K_3 H -0.6772 -0.6916 -0.5706 0.130 Uiso 0.611(8) 1 calc PR B -1
H15L_3 H -0.7858 -0.6672 -0.5067 0.130 Uiso 0.611(8) 1 calc PR B -1
C16_3 C -0.747(2) -0.6135(4) -0.5978(7) 0.090(4) Uani 0.611(8) 1 d PDU B -1
H16J_3 H -0.6991 -0.5888 -0.6225 0.135 Uiso 0.611(8) 1 calc PR B -1
H16K_3 H -0.8605 -0.6062 -0.5643 0.135 Uiso 0.611(8) 1 calc PR B -1
H16L_3 H -0.8134 -0.6329 -0.6344 0.135 Uiso 0.611(8) 1 calc PR B -1
C13_4 C -0.5337(13) -0.6335(2) -0.5527(4) 0.074(2) Uani 0.389(8) 1 d PDU B -2
C14_4 C -0.514(4) -0.6081(5) -0.6164(8) 0.083(4) Uani 0.389(8) 1 d PDU B -2
H14M_4 H -0.3542 -0.6061 -0.6259 0.125 Uiso 0.389(8) 1 calc PR B -2
H14N_4 H -0.5731 -0.5807 -0.6073 0.125 Uiso 0.389(8) 1 calc PR B -2
H14O_4 H -0.6030 -0.6201 -0.6591 0.125 Uiso 0.389(8) 1 calc PR B -2
C15_4 C -0.414(3) -0.6757(4) -0.5523(11) 0.085(4) Uani 0.389(8) 1 d PDU B -2
H15M_4 H -0.2584 -0.6731 -0.5287 0.128 Uiso 0.389(8) 1 calc PR B -2
H15N_4 H -0.4093 -0.6852 -0.6029 0.128 Uiso 0.389(8) 1 calc PR B -2
H15O_4 H -0.4986 -0.6953 -0.5251 0.128 Uiso 0.389(8) 1 calc PR B -2
C16_4 C -0.789(2) -0.6477(6) -0.5518(12) 0.082(4) Uani 0.389(8) 1 d PDU B -2
H16M_4 H -0.8101 -0.6596 -0.5038 0.123 Uiso 0.389(8) 1 calc PR B -2
H16N_4 H -0.8246 -0.6681 -0.5902 0.123 Uiso 0.389(8) 1 calc PR B -2
H16O_4 H -0.8898 -0.6241 -0.5606 0.123 Uiso 0.389(8) 1 calc PR B -2
C17C C -0.0070(11) -0.60225(19) -0.3176(4) 0.0394(16) Uani 1 1 d . . .
C18C C 0.2003(11) -0.58924(19) -0.2101(4) 0.0437(17) Uani 1 1 d . . .
H18C H 0.3022 -0.5649 -0.2030 0.052 Uiso 1 1 calc R . .
C19C C 0.3175(12) -0.6216(2) -0.2531(4) 0.054(2) Uani 1 1 d . . .
H19E H 0.4652 -0.6114 -0.2671 0.064 Uiso 1 1 calc R . .
H19F H 0.3449 -0.6468 -0.2234 0.064 Uiso 1 1 calc R . .
C20C C 0.1397(11) -0.6039(2) -0.1354(4) 0.0452(17) Uani 1 1 d . . .
H20C H 0.0542 -0.5814 -0.1133 0.054 Uiso 1 1 calc R . .
C21C C 0.3618(12) -0.6114(2) -0.0844(4) 0.060(2) Uani 1 1 d . . .
H21G H 0.3232 -0.6206 -0.0362 0.090 Uiso 1 1 calc R . .
H21H H 0.4493 -0.5859 -0.0788 0.090 Uiso 1 1 calc R . .
H21I H 0.4532 -0.6324 -0.1060 0.090 Uiso 1 1 calc R . .
C22C C -0.0110(13) -0.6412(2) -0.1401(5) 0.060(2) Uani 1 1 d . . .
H22G H -0.1512 -0.6353 -0.1715 0.089 Uiso 1 1 calc R . .
H22H H -0.0490 -0.6486 -0.0909 0.089 Uiso 1 1 calc R . .
H22I H 0.0692 -0.6639 -0.1610 0.089 Uiso 1 1 calc R . .

loop_
_atom_site_aniso_label
_atom_site_aniso_U_11
_atom_site_aniso_U_22
_atom_site_aniso_U_33
_atom_site_aniso_U_23
_atom_site_aniso_U_13
_atom_site_aniso_U_12
IA 0.1040(4) 0.0495(3) 0.0339(3) -0.0043(2) -0.0071(3) 0.0197(3)
NiA 0.0430(5) 0.0296(4) 0.0329(5) 0.0023(4) -0.0024(4) 0.0024(4)
O1A 0.039(3) 0.048(3) 0.044(3) 0.002(2) 0.000(2) 0.012(2)
O2A 0.047(3) 0.044(3) 0.046(3) 0.005(2) -0.006(2) 0.013(2)
N1A 0.037(3) 0.035(3) 0.036(3) 0.005(3) -0.005(2) -0.003(2)
N2A 0.050(4) 0.021(3) 0.034(3) 0.001(2) 0.000(3) 0.000(2)
C1A 0.035(4) 0.037(4) 0.040(4) 0.006(3) 0.005(3) -0.003(3)
C2A 0.029(4) 0.049(4) 0.040(4) 0.012(3) -0.008(3) 0.003(3)
C3A 0.039(4) 0.053(4) 0.049(5) 0.016(4) -0.002(3) 0.007(3)
C4A 0.052(5) 0.047(4) 0.040(4) 0.005(3) -0.001(3) 0.015(3)
C5A 0.048(5) 0.064(5) 0.071(6) 0.027(4) 0.001(4) -0.006(4)
C6A 0.083(6) 0.071(6) 0.048(5) 0.026(4) -0.022(4) 0.004(5)
C7A 0.035(4) 0.027(3) 0.040(4) 0.003(3) 0.010(3) 0.001(3)
C8A 0.033(4) 0.028(3) 0.042(4) 0.011(3) 0.003(3) 0.004(3)
C9A 0.045(4) 0.027(3) 0.040(4) 0.003(3) 0.007(3) 0.004(3)
C10A 0.045(4) 0.041(4) 0.041(4) 0.009(3) -0.006(3) 0.002(3)
C11A 0.036(4) 0.039(4) 0.040(4) 0.000(3) -0.002(3) 0.003(3)
C12A 0.039(4) 0.045(4) 0.045(4) -0.001(3) 0.008(3) 0.000(3)
C13A 0.061(5) 0.056(5) 0.040(4) -0.004(3) -0.012(4) 0.011(4)
C14A 0.136(9) 0.106(8) 0.070(6) -0.015(6) -0.043(6) 0.031(7)
C15A 0.084(7) 0.070(6) 0.085(7) -0.030(5) -0.009(5) -0.023(5)
C16A 0.069(6) 0.175(11) 0.042(5) -0.033(6) -0.002(5) 0.005(7)
C17A 0.043(4) 0.036(4) 0.034(4) 0.009(3) 0.000(3) 0.001(3)
C18A 0.043(4) 0.038(4) 0.051(4) 0.009(3) 0.009(3) 0.003(3)
C19A 0.043(4) 0.045(4) 0.051(5) 0.008(3) 0.019(3) 0.006(3)
C20A 0.043(4) 0.036(4) 0.049(5) -0.001(3) 0.004(3) 0.011(3)
C21A 0.056(5) 0.044(4) 0.070(6) 0.012(4) 0.020(4) 0.003(4)
C22A 0.084(6) 0.050(5) 0.075(6) -0.017(4) 0.012(5) 0.015(4)
IB 0.0984(4) 0.0410(3) 0.0557(3) -0.0020(2) 0.0212(3) -0.0065(3)
NiB 0.0432(5) 0.0434(5) 0.0286(5) 0.0036(4) 0.0007(4) -0.0089(4)
O1B 0.053(3) 0.060(3) 0.051(3) -0.002(3) 0.002(3) 0.009(3)
O2B 0.040(3) 0.106(5) 0.061(4) 0.025(3) 0.007(3) -0.011(3)
N1B 0.040(3) 0.046(3) 0.031(3) 0.004(3) 0.000(2) -0.011(3)
N2B 0.043(3) 0.065(4) 0.028(3) 0.010(3) -0.001(3) -0.001(3)
C1B 0.047(4) 0.052(5) 0.033(4) 0.005(3) -0.006(3) 0.002(4)
C2B 0.037(4) 0.059(5) 0.030(4) -0.001(3) 0.000(3) -0.017(3)
C3B 0.050(5) 0.069(5) 0.043(5) 0.001(4) 0.003(4) 0.004(4)
C4B 0.055(5) 0.052(4) 0.033(4) 0.010(3) 0.012(3) 0.001(3)
C5B 0.057(5) 0.081(6) 0.041(4) 0.019(4) -0.011(4) -0.006(4)
C6B 0.091(6) 0.061(5) 0.054(5) 0.013(4) 0.019(4) -0.018(4)
C7B 0.051(5) 0.041(4) 0.036(4) 0.016(3) -0.013(3) -0.011(3)
C8B 0.040(4) 0.050(4) 0.024(3) 0.010(3) -0.007(3) -0.011(3)
C9B 0.046(5) 0.067(5) 0.043(4) 0.007(4) -0.007(4) -0.010(4)
C10B 0.063(6) 0.077(6) 0.060(6) 0.038(5) -0.017(4) -0.045(5)
C11B 0.086(7) 0.054(5) 0.058(6) 0.019(4) -0.014(5) -0.018(5)
C12B 0.067(5) 0.037(4) 0.052(5) 0.006(4) -0.012(4) 0.001(4)
C13_1 0.108(6) 0.053(4) 0.128(7) 0.014(4) -0.002(5) -0.027(4)
C14_1 0.103(8) 0.055(7) 0.159(10) -0.012(7) -0.031(8) -0.020(7)
C15_1 0.119(9) 0.064(7) 0.130(9) 0.013(7) 0.007(7) 0.001(8)
C16_1 0.116(8) 0.046(7) 0.126(9) 0.012(6) -0.006(7) -0.014(6)
C13_2 0.108(6) 0.053(4) 0.128(7) 0.014(4) -0.002(5) -0.027(4)
C14_2 0.138(11) 0.059(9) 0.131(10) -0.003(8) -0.005(9) -0.055(9)
C15_2 0.105(9) 0.048(9) 0.122(11) 0.005(9) -0.014(8) -0.026(8)
C16_2 0.111(10) 0.060(9) 0.141(11) 0.022(9) 0.004(9) -0.018(9)
C17B 0.034(5) 0.100(7) 0.036(4) 0.023(5) -0.009(4) -0.009(4)
C18B 0.048(5) 0.070(5) 0.037(4) 0.019(4) -0.001(3) 0.013(4)
C19B 0.035(4) 0.136(9) 0.041(5) 0.015(5) 0.017(4) 0.006(5)
C20B 0.038(4) 0.063(5) 0.037(4) 0.005(4) 0.008(3) 0.010(3)
C21B 0.042(4) 0.079(6) 0.049(5) -0.003(4) -0.014(4) -0.002(4)
C22B 0.093(7) 0.095(6) 0.048(5) 0.000(5) 0.007(4) 0.039(5)
IC 0.0602(3) 0.0564(3) 0.0345(2) -0.0051(2) -0.0063(2) 0.0160(2)
NiC 0.0377(5) 0.0324(4) 0.0338(5) 0.0024(3) -0.0010(4) 0.0037(4)
O1C 0.036(2) 0.047(3) 0.045(3) 0.006(2) -0.006(2) 0.005(2)
O2C 0.051(3) 0.049(3) 0.065(3) 0.003(2) 0.011(3) 0.017(2)
N1C 0.038(3) 0.029(3) 0.036(3) 0.004(2) -0.002(2) -0.005(2)
N2C 0.038(3) 0.044(3) 0.046(4) 0.007(3) 0.004(3) 0.001(3)
C1C 0.038(4) 0.035(3) 0.043(4) 0.004(3) -0.002(3) -0.010(3)
C2C 0.033(4) 0.035(3) 0.033(4) 0.003(3) 0.009(3) 0.007(3)
C3C 0.044(4) 0.037(4) 0.042(4) 0.013(3) 0.003(3) 0.002(3)
C4C 0.047(4) 0.032(4) 0.046(4) -0.005(3) -0.011(3) 0.007(3)
C5C 0.056(5) 0.042(4) 0.077(6) 0.020(4) 0.017(4) 0.004(4)
C6C 0.086(6) 0.038(4) 0.083(7) -0.010(4) 0.004(5) 0.002(4)
C7C 0.044(4) 0.026(3) 0.033(4) 0.000(3) 0.007(3) 0.000(3)
C8C 0.048(4) 0.036(4) 0.038(4) 0.003(3) 0.011(3) -0.004(3)
C9C 0.042(4) 0.036(4) 0.041(4) -0.002(3) 0.006(3) 0.002(3)
C10C 0.065(5) 0.037(4) 0.052(5) -0.004(3) 0.013(4) -0.003(3)
C11C 0.057(5) 0.035(4) 0.046(4) -0.008(3) 0.011(4) -0.009(3)
C12C 0.054(5) 0.045(4) 0.032(4) 0.001(3) 0.003(3) -0.010(3)
C13_3 0.088(5) 0.077(5) 0.056(4) -0.030(4) 0.006(4) -0.006(4)
C14_3 0.109(8) 0.124(9) 0.063(8) -0.046(7) 0.023(6) -0.022(7)
C15_3 0.094(8) 0.083(7) 0.080(8) -0.017(6) -0.004(7) -0.018(6)
C16_3 0.112(8) 0.085(7) 0.067(7) -0.036(6) -0.027(6) -0.001(7)
C13_4 0.088(5) 0.077(5) 0.056(4) -0.030(4) 0.006(4) -0.006(4)
C14_4 0.105(10) 0.086(9) 0.058(8) -0.023(7) 0.006(8) -0.004(8)
C15_4 0.108(9) 0.071(8) 0.071(9) -0.050(7) -0.020(8) 0.003(8)
C16_4 0.095(8) 0.083(10) 0.067(9) -0.023(8) 0.000(8) -0.010(7)
C17C 0.039(4) 0.028(3) 0.053(5) 0.001(3) 0.012(3) 0.001(3)
C18C 0.041(4) 0.032(4) 0.057(5) 0.004(3) 0.001(3) 0.009(3)
C19C 0.039(4) 0.061(5) 0.061(5) 0.021(4) 0.006(4) 0.008(4)
C20C 0.048(4) 0.039(4) 0.048(4) 0.005(3) 0.003(3) 0.004(3)
C21C 0.055(5) 0.050(5) 0.070(6) 0.019(4) -0.017(4) 0.005(4)
C22C 0.062(5) 0.051(5) 0.068(5) 0.019(4) 0.018(4) -0.002(4)

loop_
_atom_type_symbol
_atom_type_description
_atom_type_scat_dispersion_real
_atom_type_scat_dispersion_imag
_atom_type_scat_source
C C 0.0033 0.0016 'International Tables Vol C Tables 4.2.6.8 and 6.1.1.4'
H H 0.0000 0.0000 'International Tables Vol C Tables 4.2.6.8 and 6.1.1.4'
N N 0.0061 0.0033 'International Tables Vol C Tables 4.2.6.8 and 6.1.1.4'
O O 0.0106 0.0060 'International Tables Vol C Tables 4.2.6.8 and 6.1.1.4'
Ni Ni 0.3393 1.1124 'International Tables Vol C Tables 4.2.6.8 and 6.1.1.4'
I I -0.4742 1.8119 'International Tables Vol C Tables 4.2.6.8 and 6.1.1.4'

loop_
_geom_angle_atom_site_label_1
_geom_angle_atom_site_label_2
_geom_angle_atom_site_label_3
_geom_angle
C8A NiA N2A 80.9(2)
C8A NiA N1A 81.2(2)
N2A NiA N1A 162.0(2)
C8A NiA IA 177.25(19)
N2A NiA IA 98.36(15)
N1A NiA IA 99.60(15)
C1A O1A C3A 106.0(5)
C17A O2A C19A 104.6(5)
C1A N1A C2A 109.3(5)
C1A N1A NiA 113.2(4)
C2A N1A NiA 137.5(4)
C17A N2A C18A 108.0(5)
C17A N2A NiA 115.0(4)
C18A N2A NiA 137.1(4)
N1A C1A O1A 116.6(6)
N1A C1A C7A 119.2(6)
O1A C1A C7A 124.2(6)
N1A C2A C3A 101.5(5)
N1A C2A C4A 111.8(5)
C3A C2A C4A 114.7(6)
N1A C2A H2A 109.5
C3A C2A H2A 109.5
C4A C2A H2A 109.5
O1A C3A C2A 105.6(5)
O1A C3A H3A 110.6
C2A C3A H3A 110.6
O1A C3A H3B 110.6
C2A C3A H3B 110.6
H3A C3A H3B 108.7
C5A C4A C6A 110.7(6)
C5A C4A C2A 113.4(6)
C6A C4A C2A 108.9(6)
C5A C4A H4A 107.9
C6A C4A H4A 107.9
C2A C4A H4A 107.9
C4A C5A H5A 109.5
C4A C5A H5B 109.5
H5A C5A H5B 109.5
C4A C5A H5C 109.5
H5A C5A H5C 109.5
H5B C5A H5C 109.5
C4A C6A H6A 109.5
C4A C6A H6B 109.5
H6A C6A H6B 109.5
C4A C6A H6C 109.5
H6A C6A H6C 109.5
H6B C6A H6C 109.5
C8A C7A C12A 120.2(6)
C8A C7A C1A 105.9(6)
C12A C7A C1A 133.7(6)
C7A C8A C9A 119.4(6)
C7A C8A NiA 120.4(4)
C9A C8A NiA 119.9(5)
C10A C9A C8A 121.0(6)
C10A C9A C17A 132.3(6)
C8A C9A C17A 106.7(5)
C9A C10A C11A 120.3(6)
C9A C10A H10A 119.9
C11A C10A H10A 119.9
C12A C11A C10A 117.9(6)
C12A C11A C13A 121.5(6)
C10A C11A C13A 120.4(6)
C7A C12A C11A 121.2(6)
C7A C12A H12A 119.4
C11A C12A H12A 119.4
C14A C13A C16A 111.1(8)
C14A C13A C11A 112.3(6)
C16A C13A C11A 111.9(6)
C14A C13A C15A 108.5(7)
C16A C13A C15A 107.2(7)
C11A C13A C15A 105.4(6)
C13A C14A H14A 109.5
C13A C14A H14B 109.5
H14A C14A H14B 109.5
C13A C14A H14C 109.5
H14A C14A H14C 109.5
H14B C14A H14C 109.5
C13A C15A H15A 109.5
C13A C15A H15B 109.5
H15A C15A H15B 109.5
C13A C15A H15C 109.5
H15A C15A H15C 109.5
H15B C15A H15C 109.5
C13A C16A H16A 109.5
C13A C16A H16B 109.5
H16A C16A H16B 109.5
C13A C16A H16C 109.5
H16A C16A H16C 109.5
H16B C16A H16C 109.5
N2A C17A O2A 118.5(6)
N2A C17A C9A 117.3(6)
O2A C17A C9A 124.2(6)
N2A C18A C20A 112.2(5)
N2A C18A C19A 101.1(5)
C20A C18A C19A 114.8(5)
N2A C18A H18A 109.5
C20A C18A H18A 109.5
C19A C18A H18A 109.5
O2A C19A C18A 106.3(5)
O2A C19A H19A 110.5
C18A C19A H19A 110.5
O2A C19A H19B 110.5
C18A C19A H19B 110.5
H19A C19A H19B 108.7
C18A C20A C21A 112.5(6)
C18A C20A C22A 109.1(6)
C21A C20A C22A 112.1(6)
C18A C20A H20A 107.6
C21A C20A H20A 107.6
C22A C20A H20A 107.6
C20A C21A H21A 109.5
C20A C21A H21B 109.5
H21A C21A H21B 109.5
C20A C21A H21C 109.5
H21A C21A H21C 109.5
H21B C21A H21C 109.5
C20A C22A H22A 109.5
C20A C22A H22B 109.5
H22A C22A H22B 109.5
C20A C22A H22C 109.5
H22A C22A H22C 109.5
H22B C22A H22C 109.5
C8B NiB N2B 81.2(3)
C8B NiB N1B 80.7(3)
N2B NiB N1B 161.8(2)
C8B NiB IB 175.5(2)
N2B NiB IB 96.97(19)
N1B NiB IB 101.24(16)
C1B O1B C3B 105.2(5)
C17B O2B C19B 105.9(6)
C1B N1B C2B 106.9(6)
C1B N1B NiB 115.8(5)
C2B N1B NiB 137.1(4)
C17B N2B C18B 108.7(6)
C17B N2B NiB 114.3(6)
C18B N2B NiB 136.6(5)
N1B C1B O1B 118.7(6)
N1B C1B C7B 115.3(7)
O1B C1B C7B 126.0(7)
N1B C2B C3B 101.9(6)
N1B C2B C4B 111.5(5)
C3B C2B C4B 114.4(6)
N1B C2B H2B 109.6
C3B C2B H2B 109.6
C4B C2B H2B 109.6
O1B C3B C2B 105.6(6)
O1B C3B H3C 110.6
C2B C3B H3C 110.6
O1B C3B H3D 110.6
C2B C3B H3D 110.6
H3C C3B H3D 108.7
C6B C4B C5B 112.1(6)
C6B C4B C2B 110.5(6)
C5B C4B C2B 112.3(6)
C6B C4B H4B 107.2
C5B C4B H4B 107.2
C2B C4B H4B 107.2
C4B C5B H5D 109.5
C4B C5B H5E 109.5
H5D C5B H5E 109.5
C4B C5B H5F 109.5
H5D C5B H5F 109.5
H5E C5B H5F 109.5
C4B C6B H6D 109.5
C4B C6B H6E 109.5
H6D C6B H6E 109.5
C4B C6B H6F 109.5
H6D C6B H6F 109.5
H6E C6B H6F 109.5
C8B C7B C12B 121.5(7)
C8B C7B C1B 107.7(6)
C12B C7B C1B 130.8(7)
C7B C8B C9B 119.4(7)
C7B C8B NiB 120.4(5)
C9B C8B NiB 119.8(6)
C10B C9B C8B 119.5(8)
C10B C9B C17B 133.9(8)
C8B C9B C17B 106.6(7)
C11B C10B C9B 121.7(8)
C11B C10B H10B 119.2
C9B C10B H10B 119.2
C10B C11B C12B 118.5(7)
C10B C11B C13_1 123.0(8)
C12B C11B C13_1 118.3(9)
C11B C12B C7B 119.4(8)
C11B C12B H12B 120.3
C7B C12B H12B 120.3
C14_1 C13_1 C11B 111.3(8)
C14_1 C13_1 C15_1 118.5(8)
C11B C13_1 C15_1 107.8(8)
C14_1 C13_1 C16_1 106.7(8)
C11B C13_1 C16_1 113.7(8)
C15_1 C13_1 C16_1 98.2(7)
C13_1 C14_1 H14D_1 109.4
C13_1 C14_1 H14E_1 109.5
H14D_1 C14_1 H14E_1 109.5
C13_1 C14_1 H14F_1 109.5
H14D_1 C14_1 H14F_1 109.5
H14E_1 C14_1 H14F_1 109.5
C13_1 C15_1 H15D_1 109.5
C13_1 C15_1 H15E_1 109.5
H15D_1 C15_1 H15E_1 109.5
C13_1 C15_1 H15F_1 109.4
H15D_1 C15_1 H15F_1 109.5
H15E_1 C15_1 H15F_1 109.5
C13_1 C16_1 H16D_1 109.5
C13_1 C16_1 H16E_1 109.5
H16D_1 C16_1 H16E_1 109.5
C13_1 C16_1 H16F_1 109.5
H16D_1 C16_1 H16F_1 109.5
H16E_1 C16_1 H16F_1 109.5
H14G_2 C14_2 H14H_2 109.5
H14G_2 C14_2 H14I_2 109.5
H14H_2 C14_2 H14I_2 109.5
H15G_2 C15_2 H15H_2 109.5
H15G_2 C15_2 H15I_2 109.5
H15H_2 C15_2 H15I_2 109.5
H16G_2 C16_2 H16H_2 109.5
H16G_2 C16_2 H16I_2 109.5
H16H_2 C16_2 H16I_2 109.5
N2B C17B O2B 116.3(8)
N2B C17B C9B 117.8(7)
O2B C17B C9B 125.9(8)
N2B C18B C20B 109.5(5)
N2B C18B C19B 101.0(6)
C20B C18B C19B 115.5(6)
N2B C18B H18B 110.1
C20B C18B H18B 110.1
C19B C18B H18B 110.1
O2B C19B C18B 105.0(6)
O2B C19B H19C 110.8
C18B C19B H19C 110.8
O2B C19B H19D 110.8
C18B C19B H19D 110.8
H19C C19B H19D 108.8
C21B C20B C22B 111.3(6)
C21B C20B C18B 112.3(6)
C22B C20B C18B 110.7(6)
C21B C20B H20B 107.4
C22B C20B H20B 107.4
C18B C20B H20B 107.4
C20B C21B H21D 109.5
C20B C21B H21E 109.5
H21D C21B H21E 109.5
C20B C21B H21F 109.5
H21D C21B H21F 109.5
H21E C21B H21F 109.5
C20B C22B H22D 109.5
C20B C22B H22E 109.5
H22D C22B H22E 109.5
C20B C22B H22F 109.5
H22D C22B H22F 109.5
H22E C22B H22F 109.5
C8C NiC N2C 81.1(3)
C8C NiC N1C 80.8(3)
N2C NiC N1C 161.9(2)
C8C NiC IC 177.0(2)
N2C NiC IC 101.03(17)
N1C NiC IC 97.10(15)
C1C O1C C3C 104.5(4)
C17C O2C C19C 105.0(5)
C1C N1C C2C 107.4(5)
C1C N1C NiC 115.0(4)
C2C N1C NiC 137.6(4)
C17C N2C C18C 107.9(5)
C17C N2C NiC 114.7(4)
C18C N2C NiC 137.4(4)
N1C C1C O1C 118.8(6)
N1C C1C C7C 116.8(6)
O1C C1C C7C 124.4(6)
N1C C2C C4C 112.8(5)
N1C C2C C3C 101.9(5)
C4C C2C C3C 114.2(5)
N1C C2C H2C 109.2
C4C C2C H2C 109.2
C3C C2C H2C 109.2
O1C C3C C2C 106.3(5)
O1C C3C H3E 110.5
C2C C3C H3E 110.5
O1C C3C H3F 110.5
C2C C3C H3F 110.5
H3E C3C H3F 108.7
C5C C4C C6C 112.9(6)
C5C C4C C2C 113.2(5)
C6C C4C C2C 108.6(6)
C5C C4C H4C 107.3
C6C C4C H4C 107.3
C2C C4C H4C 107.3
C4C C5C H5G 109.5
C4C C5C H5H 109.5
H5G C5C H5H 109.5
C4C C5C H5I 109.5
H5G C5C H5I 109.5
H5H C5C H5I 109.5
C4C C6C H6G 109.5
C4C C6C H6H 109.5
H6G C6C H6H 109.5
C4C C6C H6I 109.5
H6G C6C H6I 109.5
H6H C6C H6I 109.5
C8C C7C C12C 120.8(6)
C8C C7C C1C 106.2(5)
C12C C7C C1C 132.8(6)
C7C C8C C9C 119.1(6)
C7C C8C NiC 121.0(5)
C9C C8C NiC 119.9(5)
C10C C9C C8C 119.4(6)
C10C C9C C17C 133.9(6)
C8C C9C C17C 106.5(6)
C9C C10C C11C 122.2(7)
C9C C10C H10C 118.9
C11C C10C H10C 118.9
C12C C11C C10C 117.6(6)
C12C C11C C13_3 120.8(7)
C10C C11C C13_3 121.6(6)
C11C C12C C7C 120.7(6)
C11C C12C H12C 119.6
C7C C12C H12C 119.6
C14_3 C13_3 C11C 112.9(8)
C14_3 C13_3 C15_3 115.5(8)
C11C C13_3 C15_3 107.4(7)
C14_3 C13_3 C16_3 109.0(8)
C11C C13_3 C16_3 111.6(7)
C15_3 C13_3 C16_3 99.7(7)
C13_3 C14_3 H14J_3 109.5
C13_3 C14_3 H14K_3 109.5
H14J_3 C14_3 H14K_3 109.5
C13_3 C14_3 H14L_3 109.5
H14J_3 C14_3 H14L_3 109.5
H14K_3 C14_3 H14L_3 109.5
C13_3 C15_3 H15J_3 109.5
C13_3 C15_3 H15K_3 109.5
H15J_3 C15_3 H15K_3 109.5
C13_3 C15_3 H15L_3 109.5
H15J_3 C15_3 H15L_3 109.5
H15K_3 C15_3 H15L_3 109.5
C13_3 C16_3 H16J_3 109.5
C13_3 C16_3 H16K_3 109.5
H16J_3 C16_3 H16K_3 109.5
C13_3 C16_3 H16L_3 109.5
H16J_3 C16_3 H16L_3 109.5
H16K_3 C16_3 H16L_3 109.5
H14M_4 C14_4 H14N_4 109.5
H14M_4 C14_4 H14O_4 109.5
H14N_4 C14_4 H14O_4 109.5
H15M_4 C15_4 H15N_4 109.5
H15M_4 C15_4 H15O_4 109.5
H15N_4 C15_4 H15O_4 109.5
H16M_4 C16_4 H16N_4 109.5
H16M_4 C16_4 H16O_4 109.5
H16N_4 C16_4 H16O_4 109.5
N2C C17C O2C 118.3(6)
N2C C17C C9C 117.9(6)
O2C C17C C9C 123.8(6)
N2C C18C C20C 113.4(6)
N2C C18C C19C 102.5(5)
C20C C18C C19C 113.7(5)
N2C C18C H18C 109.0
C20C C18C H18C 109.0
C19C C18C H18C 109.0
O2C C19C C18C 105.8(5)
O2C C19C H19E 110.6
C18C C19C H19E 110.6
O2C C19C H19F 110.6
C18C C19C H19F 110.6
H19E C19C H19F 108.7
C22C C20C C18C 113.0(6)
C22C C20C C21C 111.4(6)
C18C C20C C21C 109.3(6)
C22C C20C H20C 107.6
C18C C20C H20C 107.6
C21C C20C H20C 107.6
C20C C21C H21G 109.5
C20C C21C H21H 109.5
H21G C21C H21H 109.5
C20C C21C H21I 109.5
H21G C21C H21I 109.5
H21H C21C H21I 109.5
C20C C22C H22G 109.5
C20C C22C H22H 109.5
H22G C22C H22H 109.5
C20C C22C H22I 109.5
H22G C22C H22I 109.5
H22H C22C H22I 109.5

loop_
_geom_bond_atom_site_label_1
_geom_bond_atom_site_label_2
_geom_bond_distance
IA NiA 2.5301(16)
NiA C8A 1.841(6)
NiA N2A 1.929(5)
NiA N1A 1.946(5)
O1A C1A 1.351(7)
O1A C3A 1.465(7)
O2A C17A 1.331(7)
O2A C19A 1.486(8)
N1A C1A 1.291(8)
N1A C2A 1.491(7)
N2A C17A 1.295(7)
N2A C18A 1.507(8)
C1A C7A 1.445(9)
C2A C3A 1.544(9)
C2A C4A 1.546(9)
C2A H2A 1.0000
C3A H3A 0.9900
C3A H3B 0.9900
C4A C5A 1.508(10)
C4A C6A 1.544(9)
C4A H4A 1.0000
C5A H5A 0.9800
C5A H5B 0.9800
C5A H5C 0.9800
C6A H6A 0.9800
C6A H6B 0.9800
C6A H6C 0.9800
C7A C8A 1.390(8)
C7A C12A 1.397(9)
C8A C9A 1.397(8)
C9A C10A 1.388(9)
C9A C17A 1.446(9)
C10A C11A 1.422(9)
C10A H10A 0.9500
C11A C12A 1.404(9)
C11A C13A 1.544(9)
C12A H12A 0.9500
C13A C14A 1.504(11)
C13A C16A 1.513(11)
C13A C15A 1.562(11)
C14A H14A 0.9800
C14A H14B 0.9800
C14A H14C 0.9800
C15A H15A 0.9800
C15A H15B 0.9800
C15A H15C 0.9800
C16A H16A 0.9800
C16A H16B 0.9800
C16A H16C 0.9800
C18A C20A 1.511(9)
C18A C19A 1.530(9)
C18A H18A 1.0000
C19A H19A 0.9900
C19A H19B 0.9900
C20A C21A 1.512(10)
C20A C22A 1.531(10)
C20A H20A 1.0000
C21A H21A 0.9800
C21A H21B 0.9800
C21A H21C 0.9800
C22A H22A 0.9800
C22A H22B 0.9800
C22A H22C 0.9800
IB NiB 2.5426(17)
NiB C8B 1.850(7)
NiB N2B 1.920(6)
NiB N1B 1.928(6)
O1B C1B 1.322(8)
O1B C3B 1.463(9)
O2B C17B 1.329(9)
O2B C19B 1.460(11)
N1B C1B 1.296(8)
N1B C2B 1.494(8)
N2B C17B 1.310(9)
N2B C18B 1.468(9)
C1B C7B 1.475(10)
C2B C3B 1.526(10)
C2B C4B 1.543(9)
C2B H2B 1.0000
C3B H3C 0.9900
C3B H3D 0.9900
C4B C6B 1.508(9)
C4B C5B 1.533(10)
C4B H4B 1.0000
C5B H5D 0.9800
C5B H5E 0.9800
C5B H5F 0.9800
C6B H6D 0.9800
C6B H6E 0.9800
C6B H6F 0.9800
C7B C8B 1.358(10)
C7B C12B 1.403(9)
C8B C9B 1.390(9)
C9B C10B 1.389(11)
C9B C17B 1.438(11)
C10B C11B 1.381(13)
C10B H10B 0.9500
C11B C12B 1.393(11)
C11B C13_1 1.537(11)
C12B H12B 0.9500
C13_1 C14_1 1.444(10)
C13_1 C15_1 1.547(11)
C13_1 C16_1 1.591(11)
C14_1 H14D_1 0.9800
C14_1 H14E_1 0.9800
C14_1 H14F_1 0.9800
C15_1 H15D_1 0.9800
C15_1 H15E_1 0.9800
C15_1 H15F_1 0.9800
C16_1 H16D_1 0.9800
C16_1 H16E_1 0.9800
C16_1 H16F_1 0.9800
C14_2 H14G_2 0.9800
C14_2 H14H_2 0.9800
C14_2 H14I_2 0.9800
C15_2 H15G_2 0.9800
C15_2 H15H_2 0.9800
C15_2 H15I_2 0.9800
C16_2 H16G_2 0.9800
C16_2 H16H_2 0.9800
C16_2 H16I_2 0.9800
C18B C20B 1.538(9)
C18B C19B 1.544(10)
C18B H18B 1.0000
C19B H19C 0.9900
C19B H19D 0.9900
C20B C21B 1.516(9)
C20B C22B 1.535(10)
C20B H20B 1.0000
C21B H21D 0.9800
C21B H21E 0.9800
C21B H21F 0.9800
C22B H22D 0.9800
C22B H22E 0.9800
C22B H22F 0.9800
IC NiC 2.5501(14)
NiC C8C 1.850(6)
NiC N2C 1.933(5)
NiC N1C 1.934(5)
O1C C1C 1.326(7)
O1C C3C 1.462(8)
O2C C17C 1.344(7)
O2C C19C 1.480(9)
N1C C1C 1.308(7)
N1C C2C 1.475(7)
N2C C17C 1.290(8)
N2C C18C 1.497(8)
C1C C7C 1.470(9)
C2C C4C 1.536(8)
C2C C3C 1.537(8)
C2C H2C 1.0000
C3C H3E 0.9900
C3C H3F 0.9900
C4C C5C 1.512(10)
C4C C6C 1.528(10)
C4C H4C 1.0000
C5C H5G 0.9800
C5C H5H 0.9800
C5C H5I 0.9800
C6C H6G 0.9800
C6C H6H 0.9800
C6C H6I 0.9800
C7C C8C 1.386(9)
C7C C12C 1.394(8)
C8C C9C 1.395(9)
C9C C10C 1.382(9)
C9C C17C 1.452(9)
C10C C11C 1.398(10)
C10C H10C 0.9500
C11C C12C 1.388(9)
C11C C13_3 1.530(9)
C12C H12C 0.9500
C13_3 C14_3 1.448(10)
C13_3 C15_3 1.551(11)
C13_3 C16_3 1.579(11)
C14_3 H14J_3 0.9800
C14_3 H14K_3 0.9800
C14_3 H14L_3 0.9800
C15_3 H15J_3 0.9800
C15_3 H15K_3 0.9800
C15_3 H15L_3 0.9800
C16_3 H16J_3 0.9800
C16_3 H16K_3 0.9800
C16_3 H16L_3 0.9800
C14_4 H14M_4 0.9800
C14_4 H14N_4 0.9800
C14_4 H14O_4 0.9800
C15_4 H15M_4 0.9800
C15_4 H15N_4 0.9800
C15_4 H15O_4 0.9800
C16_4 H16M_4 0.9800
C16_4 H16N_4 0.9800
C16_4 H16O_4 0.9800
C18C C20C 1.524(9)
C18C C19C 1.527(10)
C18C H18C 1.0000
C19C H19E 0.9900
C19C H19F 0.9900
C20C C22C 1.508(9)
C20C C21C 1.554(9)
C20C H20C 1.0000
C21C H21G 0.9800
C21C H21H 0.9800
C21C H21I 0.9800
C22C H22G 0.9800
C22C H22H 0.9800
C22C H22I 0.9800

loop_
_geom_torsion_atom_site_label_1
_geom_torsion_atom_site_label_2
_geom_torsion_atom_site_label_3
_geom_torsion_atom_site_label_4
_geom_torsion
C8A NiA N1A C1A 0.6(4)
N2A NiA N1A C1A -0.7(10)
IA NiA N1A C1A 178.0(4)
C8A NiA N1A C2A -179.3(6)
N2A NiA N1A C2A 179.4(6)
IA NiA N1A C2A -1.9(6)
C8A NiA N2A C17A 4.6(5)
N1A NiA N2A C17A 6.0(10)
IA NiA N2A C17A -172.7(4)
C8A NiA N2A C18A -174.8(6)
N1A NiA N2A C18A -173.5(6)
IA NiA N2A C18A 7.8(6)
C2A N1A C1A O1A -1.9(7)
NiA N1A C1A O1A 178.2(4)
C2A N1A C1A C7A 177.8(5)
NiA N1A C1A C7A -2.1(7)
C3A O1A C1A N1A -4.7(7)
C3A O1A C1A C7A 175.6(6)
C1A N1A C2A C3A 7.1(7)
NiA N1A C2A C3A -173.0(5)
C1A N1A C2A C4A -115.6(6)
NiA N1A C2A C4A 64.3(8)
C1A O1A C3A C2A 8.9(7)
N1A C2A C3A O1A -9.5(6)
C4A C2A C3A O1A 111.2(6)
N1A C2A C4A C5A 64.0(7)
C3A C2A C4A C5A -50.8(8)
N1A C2A C4A C6A -172.2(6)
C3A C2A C4A C6A 73.0(7)
N1A C1A C7A C8A 2.6(8)
O1A C1A C7A C8A -177.7(5)
N1A C1A C7A C12A -172.4(7)
O1A C1A C7A C12A 7.3(11)
C12A C7A C8A C9A -0.4(9)
C1A C7A C8A C9A -176.2(5)
C12A C7A C8A NiA 173.8(5)
C1A C7A C8A NiA -2.1(7)
N2A NiA C8A C7A -179.5(5)
N1A NiA C8A C7A 0.9(5)
IA NiA C8A C7A -105(4)
N2A NiA C8A C9A -5.3(5)
N1A NiA C8A C9A 175.1(5)
IA NiA C8A C9A 69(4)
C7A C8A C9A C10A 0.8(9)
NiA C8A C9A C10A -173.4(5)
C7A C8A C9A C17A 179.0(5)
NiA C8A C9A C17A 4.8(7)
C8A C9A C10A C11A -0.9(9)
C17A C9A C10A C11A -178.6(6)
C9A C10A C11A C12A 0.6(9)
C9A C10A C11A C13A 175.5(6)
C8A C7A C12A C11A 0.2(9)
C1A C7A C12A C11A 174.6(7)
C10A C11A C12A C7A -0.3(9)
C13A C11A C12A C7A -175.1(6)
C12A C11A C13A C14A -156.4(8)
C10A C11A C13A C14A 28.9(10)
C12A C11A C13A C16A -30.6(10)
C10A C11A C13A C16A 154.6(7)
C12A C11A C13A C15A 85.7(8)
C10A C11A C13A C15A -89.1(7)
C18A N2A C17A O2A -4.2(8)
NiA N2A C17A O2A 176.2(4)
C18A N2A C17A C9A 176.3(5)
NiA N2A C17A C9A -3.3(7)
C19A O2A C17A N2A -4.2(7)
C19A O2A C17A C9A 175.2(6)
C10A C9A C17A N2A 177.3(6)
C8A C9A C17A N2A -0.8(8)
C10A C9A C17A O2A -2.2(11)
C8A C9A C17A O2A 179.8(6)
C17A N2A C18A C20A -112.6(6)
NiA N2A C18A C20A 66.8(8)
C17A N2A C18A C19A 10.2(6)
NiA N2A C18A C19A -170.3(5)
C17A O2A C19A C18A 10.5(6)
N2A C18A C19A O2A -12.3(6)
C20A C18A C19A O2A 108.7(6)
N2A C18A C20A C21A 60.1(7)
C19A C18A C20A C21A -54.6(8)
N2A C18A C20A C22A -174.7(6)
C19A C18A C20A C22A 70.6(8)
C8B NiB N1B C1B -0.8(5)
N2B NiB N1B C1B -4.4(10)
IB NiB N1B C1B 175.1(4)
C8B NiB N1B C2B -175.3(6)
N2B NiB N1B C2B -178.9(6)
IB NiB N1B C2B 0.6(6)
C8B NiB N2B C17B 3.8(5)
N1B NiB N2B C17B 7.4(10)
IB NiB N2B C17B -172.1(4)
C8B NiB N2B C18B -168.5(6)
N1B NiB N2B C18B -164.9(6)
IB NiB N2B C18B 15.6(6)
C2B N1B C1B O1B -3.3(7)
NiB N1B C1B O1B -179.4(4)
C2B N1B C1B C7B 174.8(5)
NiB N1B C1B C7B -1.3(7)
C3B O1B C1B N1B -5.4(8)
C3B O1B C1B C7B 176.7(6)
C1B N1B C2B C3B 9.9(6)
NiB N1B C2B C3B -175.2(5)
C1B N1B C2B C4B -112.6(6)
NiB N1B C2B C4B 62.3(8)
C1B O1B C3B C2B 11.4(7)
N1B C2B C3B O1B -12.7(6)
C4B C2B C3B O1B 107.8(6)
N1B C2B C4B C6B -174.7(6)
C3B C2B C4B C6B 70.3(8)
N1B C2B C4B C5B 59.3(8)
C3B C2B C4B C5B -55.7(8)
N1B C1B C7B C8B 3.3(8)
O1B C1B C7B C8B -178.8(6)
N1B C1B C7B C12B -174.9(6)
O1B C1B C7B C12B 3.1(11)
C12B C7B C8B C9B 1.2(9)
C1B C7B C8B C9B -177.1(6)
C12B C7B C8B NiB 174.2(5)
C1B C7B C8B NiB -4.1(7)
N2B NiB C8B C7B -178.2(5)
N1B NiB C8B C7B 2.9(5)
IB NiB C8B C7B -113(3)
N2B NiB C8B C9B -5.3(5)
N1B NiB C8B C9B 175.9(5)
IB NiB C8B C9B 60(3)
C7B C8B C9B C10B -1.5(10)
NiB C8B C9B C10B -174.5(5)
C7B C8B C9B C17B 178.4(6)
NiB C8B C9B C17B 5.3(7)
C8B C9B C10B C11B 0.5(11)
C17B C9B C10B C11B -179.3(8)
C9B C10B C11B C12B 0.8(12)
C9B C10B C11B C13_1 176.2(7)
C10B C11B C12B C7B -1.1(11)
C13_1 C11B C12B C7B -176.7(6)
C8B C7B C12B C11B 0.0(10)
C1B C7B C12B C11B 178.0(7)
C10B C11B C13_1 C14_1 -64.5(12)
C12B C11B C13_1 C14_1 110.9(11)
C10B C11B C13_1 C15_1 67.1(11)
C12B C11B C13_1 C15_1 -117.5(9)
C10B C11B C13_1 C16_1 174.8(9)
C12B C11B C13_1 C16_1 -9.7(11)
C18B N2B C17B O2B -6.8(8)
NiB N2B C17B O2B 178.7(4)
C18B N2B C17B C9B 172.5(6)
NiB N2B C17B C9B -1.9(8)
C19B O2B C17B N2B -5.2(8)
C19B O2B C17B C9B 175.5(7)
C10B C9B C17B N2B 177.9(7)
C8B C9B C17B N2B -1.9(8)
C10B C9B C17B O2B -2.8(13)
C8B C9B C17B O2B 177.3(6)
C17B N2B C18B C20B -107.5(6)
NiB N2B C18B C20B 65.1(8)
C17B N2B C18B C19B 14.8(7)
NiB N2B C18B C19B -172.7(5)
C17B O2B C19B C18B 14.2(7)
N2B C18B C19B O2B -17.2(7)
C20B C18B C19B O2B 100.8(7)
N2B C18B C20B C21B 66.0(7)
C19B C18B C20B C21B -47.1(9)
N2B C18B C20B C22B -168.9(6)
C19B C18B C20B C22B 78.0(8)
C8C NiC N1C C1C 4.3(4)
N2C NiC N1C C1C 4.8(9)
IC NiC N1C C1C -173.5(4)
C8C NiC N1C C2C -178.9(6)
N2C NiC N1C C2C -178.5(6)
IC NiC N1C C2C 3.3(6)
C8C NiC N2C C17C 1.1(5)
N1C NiC N2C C17C 0.7(10)
IC NiC N2C C17C 178.9(4)
C8C NiC N2C C18C 179.1(7)
N1C NiC N2C C18C 178.7(6)
IC NiC N2C C18C -3.1(6)
C2C N1C C1C O1C -2.1(7)
NiC N1C C1C O1C 175.6(4)
C2C N1C C1C C7C 177.1(5)
NiC N1C C1C C7C -5.2(7)
C3C O1C C1C N1C -5.1(7)
C3C O1C C1C C7C 175.7(6)
C1C N1C C2C C4C -115.0(5)
NiC N1C C2C C4C 68.0(7)
C1C N1C C2C C3C 7.9(6)
NiC N1C C2C C3C -169.0(4)
C1C O1C C3C C2C 9.7(6)
N1C C2C C3C O1C -10.7(6)
C4C C2C C3C O1C 111.2(6)
N1C C2C C4C C5C 59.0(7)
C3C C2C C4C C5C -56.8(7)
N1C C2C C4C C6C -174.9(5)
C3C C2C C4C C6C 69.4(7)
N1C C1C C7C C8C 2.8(8)
O1C C1C C7C C8C -177.9(6)
N1C C1C C7C C12C 178.2(6)
O1C C1C C7C C12C -2.6(11)
C12C C7C C8C C9C 2.2(9)
C1C C7C C8C C9C 178.2(6)
C12C C7C C8C NiC -175.2(5)
C1C C7C C8C NiC 0.9(7)
N2C NiC C8C C7C 177.3(6)
N1C NiC C8C C7C -2.8(5)
IC NiC C8C C7C 44(4)
N2C NiC C8C C9C 0.0(5)
N1C NiC C8C C9C 179.9(6)
IC NiC C8C C9C -134(4)
C7C C8C C9C C10C -2.2(10)
NiC C8C C9C C10C 175.2(5)
C7C C8C C9C C17C -178.3(6)
NiC C8C C9C C17C -0.9(7)
C8C C9C C10C C11C 1.9(11)
C17C C9C C10C C11C 176.7(7)
C9C C10C C11C C12C -1.4(11)
C9C C10C C11C C13_3 -179.7(7)
C10C C11C C12C C7C 1.3(10)
C13_3 C11C C12C C7C 179.6(6)
C8C C7C C12C C11C -1.8(10)
C1C C7C C12C C11C -176.6(6)
C12C C11C C13_3 C14_3 130.2(10)
C10C C11C C13_3 C14_3 -51.6(11)
C12C C11C C13_3 C15_3 -101.3(9)
C10C C11C C13_3 C15_3 76.9(10)
C12C C11C C13_3 C16_3 7.0(11)
C10C C11C C13_3 C16_3 -174.8(9)
C18C N2C C17C O2C -0.5(8)
NiC N2C C17C O2C 178.0(4)
C18C N2C C17C C9C 179.4(6)
NiC N2C C17C C9C -2.0(8)
C19C O2C C17C N2C -4.2(8)
C19C O2C C17C C9C 175.9(6)
C10C C9C C17C N2C -173.4(7)
C8C C9C C17C N2C 1.9(8)
C10C C9C C17C O2C 6.5(12)
C8C C9C C17C O2C -178.2(6)
C17C N2C C18C C20C -118.2(6)
NiC N2C C18C C20C 63.7(8)
C17C N2C C18C C19C 4.9(7)
NiC N2C C18C C19C -173.2(5)
C17C O2C C19C C18C 6.9(7)
N2C C18C C19C O2C -7.1(7)
C20C C18C C19C O2C 115.8(6)
N2C C18C C20C C22C 59.4(8)
C19C C18C C20C C22C -57.2(8)
N2C C18C C20C C21C -175.9(5)
C19C C18C C20C C21C 67.5(7)
